data_4321159
loop_
_publ_author_name
'Andreas Gebauer'
'Joseph A. R. Schmidt'
'John Arnold'

_publ_contact_author_address
;
 Dept. of Chemistry
 University of California--Berkeley
 Berkeley, CA  94720-1460
;
_publ_contact_author_email ' arnold@socrates.berkeley.edu '
_publ_contact_author_fax ' (510) 643-5482 '
_publ_contact_author_name
;
 John Arnold
;
_publ_section_title
;
 Synthesis, Characterization, and Properties of a Lithium 21-Thiaporphyrin
 Complex
;
_journal_name_full 'Inorganic Chemistry'
_journal_page_first 3424
_journal_page_last 3427
_journal_paper_doi 10.1021/ic000202w
_journal_volume 39
_journal_year 2000
_chemical_formula_sum 'C46 H33 N3 S'
_chemical_formula_weight 659.85
_space_group_IT_number 14
_symmetry_cell_setting monoclinic
_symmetry_Int_Tables_number 14
_symmetry_space_group_name_Hall '-P 2ybc'
_symmetry_space_group_name_H-M 'P 1 21/c 1'
_atom_sites_solution_primary direct
_atom_sites_solution_secondary difmap
_audit_creation_date 'Sat Jan 22 11:46:30 2000'
_audit_creation_method 'from TEXRAY.INF file'
_cell_angle_alpha 90
_cell_angle_beta 101.174(2)
_cell_angle_gamma 90
_cell_formula_units_Z 4
_cell_length_a 20.5516(4)
_cell_length_b 8.8077(3)
_cell_length_c 19.7461(3)
_cell_measurement_reflns_used 4223
_cell_measurement_temperature 178.2
_cell_measurement_theta_max 40.0
_cell_measurement_theta_min 3.0
_cell_volume 3506.53(15)
_computing_cell_refinement 'MSC/AFC Diffractometer Control'
_computing_data_collection 'MSC/AFC Diffractometer Control'
_computing_data_reduction teXsan
_computing_publication_material teXsan
_computing_structure_refinement teXsan
_diffrn_measurement_device 'Siemens SMART CCD'
_diffrn_measurement_method 'omega scans with profile analysis'
_diffrn_radiation_monochromator graphite
_diffrn_radiation_source 'X-ray tube'
_diffrn_radiation_type 'Mo K\a'
_diffrn_radiation_wavelength 0.7107
_diffrn_reflns_av_R_equivalents 0.0615
_diffrn_reflns_limit_h_max 20
_diffrn_reflns_limit_h_min -20
_diffrn_reflns_limit_k_max 8
_diffrn_reflns_limit_k_min -8
_diffrn_reflns_limit_l_max 19
_diffrn_reflns_limit_l_min -18
_diffrn_reflns_number 11858
_diffrn_reflns_theta_max 20.88
_diffrn_reflns_theta_min 1.5
_exptl_absorpt_coefficient_mu 0.130
_exptl_absorpt_correction_T_max 0.992
_exptl_absorpt_correction_T_min 0.928
_exptl_absorpt_correction_type psi-scan
_exptl_crystal_colour red
_exptl_crystal_density_diffrn 1.250
_exptl_crystal_description plate
_exptl_crystal_F_000 1384.00
_exptl_crystal_size_max 0.310
_exptl_crystal_size_mid 0.150
_exptl_crystal_size_min 0.100
_refine_diff_density_max 0.43
_refine_diff_density_min -0.30
_refine_ls_goodness_of_fit_obs 2.075
_refine_ls_hydrogen_treatment noref
_refine_ls_matrix_type full
_refine_ls_number_parameters 221
_refine_ls_number_reflns 1709
_refine_ls_R_factor_all 0.161
_refine_ls_R_factor_obs 0.0731
_refine_ls_shift/esd_max 0.0000
_refine_ls_structure_factor_coef F
_refine_ls_weighting_scheme sigma
_refine_ls_wR_factor_obs 0.0775
_reflns_number_observed 1709
_reflns_number_total 3999
_reflns_observed_criterion 3.00
_cod_data_source_file ic000202w_2.cif
_cod_data_source_block Diphenylditolyl-21-thiaporphyrin(MTPH)
_cod_original_cell_volume 3506.5(1)
_cod_original_sg_symbol_H-M 'P 21/c '
_cod_original_formula_sum 'C46 H33 N3 S '
_cod_database_code 4321159

loop_
_symmetry_equiv_pos_as_xyz
'   +x,   +y,   +z'
'   -x,1/2+y,1/2-z'
'   -x,   -y,   -z'
'   +x,1/2-y,1/2+z'

loop_
_atom_site_aniso_label
_atom_site_aniso_U_11
_atom_site_aniso_U_22
_atom_site_aniso_U_33
_atom_site_aniso_U_12
_atom_site_aniso_U_13
_atom_site_aniso_U_23
S(1) 0.056(2) 0.057(2) 0.067(2) 0.006(2) -0.004(1) -0.005(2)
N(1) 0.030(5) 0.050(6) 0.044(5) -0.006(4) -0.007(4) 0.003(4)
N(2) 0.040(5) 0.035(5) 0.055(5) -0.003(4) 0.005(4) -0.003(4)
N(3) 0.051(6) 0.050(6) 0.064(6) -0.004(5) 0.014(4) -0.027(5)

loop_
_atom_site_label
_atom_site_fract_x
_atom_site_fract_y
_atom_site_fract_z
_atom_site_U_iso_or_equiv
_atom_site_thermal_displace_type
_atom_site_calc_flag
_atom_site_calc_attached_atom
S(1) 0.7310(1) 0.1463(3) 0.0555(1) 0.0616(10) Uij ? ?
N(1) 0.7696(3) -0.1771(8) -0.0340(3) 0.047(3) Uij ? ?
N(2) 0.6753(3) 0.0811(8) -0.0745(4) 0.047(3) Uij ? ?
N(3) 0.8238(4) -0.0580(9) 0.1046(4) 0.057(3) Uij ? ?
C(1) 0.7596(4) 0.218(1) 0.1387(4) 0.043(3) Uij ? ?
C(2) 0.7275(5) 0.354(1) 0.1485(5) 0.053(3) Uij ? ?
C(3) 0.6825(5) 0.402(1) 0.0911(5) 0.054(3) Uij ? ?
C(4) 0.6783(4) 0.304(1) 0.0346(5) 0.045(3) Uij ? ?
C(5) 0.6413(4) 0.325(1) -0.0321(4) 0.044(3) Uij ? ?
C(6) 0.6420(4) 0.217(1) -0.0852(5) 0.046(3) Uij ? ?
C(7) 0.6116(5) 0.230(1) -0.1579(5) 0.050(3) Uij ? ?
C(8) 0.6261(5) 0.107(1) -0.1895(5) 0.049(3) Uij ? ?
C(9) 0.6671(5) 0.011(1) -0.1375(5) 0.046(3) Uij ? ?
C(10) 0.6950(4) -0.128(1) -0.1496(4) 0.042(3) Uij ? ?
C(11) 0.7409(5) -0.213(1) -0.1019(5) 0.047(3) Uij ? ?
C(12) 0.7679(5) -0.356(1) -0.1161(5) 0.051(3) Uij ? ?
C(13) 0.8119(4) -0.402(1) -0.0601(5) 0.047(3) Uij ? ?
C(14) 0.8145(4) -0.290(1) -0.0078(5) 0.042(3) Uij ? ?
C(15) 0.8567(4) -0.298(1) 0.0570(5) 0.042(3) Uij ? ?
C(16) 0.8598(4) -0.190(1) 0.1111(5) 0.045(3) Uij ? ?
C(17) 0.9002(5) -0.206(1) 0.1798(5) 0.061(3) Uij ? ?
C(18) 0.8869(5) -0.082(1) 0.2155(5) 0.056(3) Uij ? ?
C(19) 0.8392(5) 0.008(1) 0.1688(5) 0.052(3) Uij ? ?
C(20) 0.8096(5) 0.145(1) 0.1852(5) 0.052(3) Uij ? ?
C(21) 0.8333(5) 0.221(1) 0.2541(5) 0.046(3) Uij ? ?
C(22) 0.8944(5) 0.293(1) 0.2659(5) 0.062(3) Uij ? ?
C(23) 0.9168(5) 0.371(1) 0.3282(5) 0.064(3) Uij ? ?
C(24) 0.8788(5) 0.376(1) 0.3780(5) 0.053(3) Uij ? ?
C(25) 0.8193(5) 0.301(1) 0.3670(5) 0.055(3) Uij ? ?
C(26) 0.7961(5) 0.227(1) 0.3046(5) 0.050(3) Uij ? ?
C(27) 0.9052(5) 0.460(1) 0.4445(6) 0.080(4) Uij ? ?
C(28) 0.5994(5) 0.462(1) -0.0481(5) 0.048(3) Uij ? ?
C(29) 0.6263(5) 0.605(1) -0.0324(4) 0.053(3) Uij ? ?
C(30) 0.5877(5) 0.737(1) -0.0464(5) 0.065(3) Uij ? ?
C(31) 0.5223(5) 0.720(1) -0.0771(5) 0.060(3) Uij ? ?
C(32) 0.4944(5) 0.581(1) -0.0937(5) 0.060(3) Uij ? ?
C(33) 0.5328(5) 0.450(1) -0.0784(5) 0.050(3) Uij ? ?
C(34) 0.4789(7) 0.863(2) -0.0932(7) 0.117(5) Uij ? ?
C(35) 0.6727(5) -0.197(1) -0.2190(4) 0.046(3) Uij ? ?
C(36) 0.6086(5) -0.249(1) -0.2385(5) 0.060(3) Uij ? ?
C(37) 0.5873(5) -0.315(1) -0.3043(5) 0.068(3) Uij ? ?
C(38) 0.6312(5) -0.327(1) -0.3484(5) 0.067(3) Uij ? ?
C(39) 0.6944(5) -0.276(1) -0.3297(5) 0.063(3) Uij ? ?
C(40) 0.7157(5) -0.212(1) -0.2647(5) 0.057(3) Uij ? ?
C(41) 0.9039(5) -0.428(1) 0.0718(4) 0.043(3) Uij ? ?
C(42) 0.8814(5) -0.577(1) 0.0746(5) 0.060(3) Uij ? ?
C(43) 0.9287(6) -0.697(1) 0.0892(5) 0.071(3) Uij ? ?
C(44) 0.9948(5) -0.663(1) 0.1005(5) 0.063(3) Uij ? ?
C(45) 1.0171(5) -0.519(1) 0.0971(5) 0.063(3) Uij ? ?
C(46) 0.9713(5) -0.398(1) 0.0820(4) 0.048(3) Uij ? ?
H(1) 0.761 -0.063 -0.001 0.071 U c N(1)
H(2) 0.735 0.407 0.191 0.065 U c C(2)
H(3) 0.658 0.494 0.090 0.063 U c C(3)
H(4) 0.586 0.313 -0.179 0.059 U c C(7)
H(5) 0.612 0.084 -0.237 0.059 U c C(8)
H(6) 0.756 -0.410 -0.158 0.062 U c C(12)
H(7) 0.837 -0.491 -0.056 0.061 U c C(13)
H(8) 0.930 -0.284 0.195 0.073 U c C(17)
H(9) 0.905 -0.058 0.262 0.068 U c C(18)
H(10) 0.922 0.292 0.232 0.075 U c C(22)
H(11) 0.959 0.418 0.336 0.078 U c C(23)
H(12) 0.794 0.300 0.402 0.069 U c C(25)
H(13) 0.754 0.178 0.297 0.060 U c C(26)
H(14) 0.947 0.419 0.469 0.083 U c C(27)
H(15) 0.875 0.458 0.476 0.083 U c C(27)
H(16) 0.913 0.567 0.436 0.083 U c C(27)
H(17) 0.672 0.614 -0.012 0.065 U c C(29)
H(18) 0.606 0.836 -0.036 0.079 U c C(30)
H(19) 0.449 0.574 -0.115 0.072 U c C(32)
H(20) 0.512 0.352 -0.090 0.061 U c C(33)
H(21) 0.455 0.889 -0.057 0.124 U c C(34)
H(22) 0.506 0.953 -0.099 0.124 U c C(34)
H(23) 0.446 0.854 -0.135 0.124 U c C(34)
H(24) 0.579 -0.238 -0.208 0.073 U c C(36)
H(25) 0.543 -0.350 -0.317 0.084 U c C(37)
H(26) 0.617 -0.372 -0.393 0.082 U c C(38)
H(27) 0.724 -0.284 -0.361 0.076 U c C(39)
H(28) 0.760 -0.178 -0.251 0.068 U c C(40)
H(29) 0.835 -0.598 0.068 0.074 U c C(42)
H(30) 0.915 -0.799 0.091 0.087 U c C(43)
H(31) 1.026 -0.742 0.111 0.078 U c C(44)
H(32) 1.063 -0.498 0.104 0.077 U c C(45)
H(33) 0.986 -0.296 0.079 0.058 U c C(46)

loop_
_atom_type_symbol
_atom_type_oxidation_number
_atom_type_number_in_cell
_atom_type_scat_dispersion_real
_atom_type_scat_dispersion_imag
_atom_type_scat_source
C 0 184 0.003 0.002 'International Tables'
H 0 132 0.000 0.000 'International Tables'
N 0 12 0.006 0.003 'International Tables'
S 0 4 0.125 0.123 'International Tables'

loop_
_geom_angle_atom_site_label_1
_geom_angle_atom_site_label_2
_geom_angle_atom_site_label_3
_geom_angle
_geom_angle_site_symmetry_1
_geom_angle_site_symmetry_2
_geom_angle_site_symmetry_3
_geom_angle_publ_flag
C(1) S(1) C(4) 90.9(5) ? ? ? yes
C(11) N(1) C(14) 109.0(7) ? ? ? yes
C(6) N(2) C(9) 106.5(8) ? ? ? yes
C(16) N(3) C(19) 104.4(8) ? ? ? yes
S(1) C(1) C(2) 110.8(7) ? ? ? yes
S(1) C(1) C(20) 121.5(7) ? ? ? yes
C(2) C(1) C(20) 127.6(9) ? ? ? yes
C(1) C(2) C(3) 114.2(9) ? ? ? yes
C(2) C(3) C(4) 112.9(9) ? ? ? yes
S(1) C(4) C(3) 111.2(7) ? ? ? yes
S(1) C(4) C(5) 121.4(7) ? ? ? yes
C(3) C(4) C(5) 127.3(9) ? ? ? yes
C(4) C(5) C(6) 121.9(9) ? ? ? yes
C(4) C(5) C(28) 119.7(8) ? ? ? yes
C(6) C(5) C(28) 118.4(8) ? ? ? yes
N(2) C(6) C(5) 123.0(8) ? ? ? yes
N(2) C(6) C(7) 109.0(8) ? ? ? yes
C(5) C(6) C(7) 127.9(9) ? ? ? yes
C(6) C(7) C(8) 108.2(9) ? ? ? yes
C(7) C(8) C(9) 107.3(8) ? ? ? yes
N(2) C(9) C(8) 109.1(8) ? ? ? yes
N(2) C(9) C(10) 124.7(9) ? ? ? yes
C(8) C(9) C(10) 126.2(9) ? ? ? yes
C(9) C(10) C(11) 126.5(9) ? ? ? yes
C(9) C(10) C(35) 116.9(8) ? ? ? yes
C(11) C(10) C(35) 116.5(8) ? ? ? yes
N(1) C(11) C(10) 128.9(9) ? ? ? yes
N(1) C(11) C(12) 106.2(8) ? ? ? yes
C(10) C(11) C(12) 124.9(9) ? ? ? yes
C(11) C(12) C(13) 109.3(8) ? ? ? yes
C(12) C(13) C(14) 108.2(8) ? ? ? yes
N(1) C(14) C(13) 107.3(7) ? ? ? yes
N(1) C(14) C(15) 128.9(9) ? ? ? yes
C(13) C(14) C(15) 123.9(9) ? ? ? yes
C(14) C(15) C(16) 125.4(9) ? ? ? yes
C(14) C(15) C(41) 118.9(8) ? ? ? yes
C(16) C(15) C(41) 115.6(8) ? ? ? yes
N(3) C(16) C(15) 123.5(8) ? ? ? yes
N(3) C(16) C(17) 111.5(9) ? ? ? yes
C(15) C(16) C(17) 124.9(9) ? ? ? yes
C(16) C(17) C(18) 105.9(9) ? ? ? yes
C(17) C(18) C(19) 106.8(9) ? ? ? yes
N(3) C(19) C(18) 111.3(9) ? ? ? yes
N(3) C(19) C(20) 122.7(9) ? ? ? yes
C(18) C(19) C(20) 126.0(9) ? ? ? yes
C(1) C(20) C(19) 122.3(9) ? ? ? yes
C(1) C(20) C(21) 117.1(9) ? ? ? yes
C(19) C(20) C(21) 120.5(9) ? ? ? yes
C(20) C(21) C(22) 118.5(9) ? ? ? yes
C(20) C(21) C(26) 122.9(9) ? ? ? yes
C(22) C(21) C(26) 118.5(9) ? ? ? yes
C(21) C(22) C(23) 120.1(10) ? ? ? yes
C(22) C(23) C(24) 120(1) ? ? ? yes
C(23) C(24) C(25) 119.2(9) ? ? ? yes
C(23) C(24) C(27) 118.6(10) ? ? ? yes
C(25) C(24) C(27) 122.2(9) ? ? ? yes
C(24) C(25) C(26) 120.6(10) ? ? ? yes
C(21) C(26) C(25) 121.0(9) ? ? ? yes
C(5) C(28) C(29) 120.2(9) ? ? ? yes
C(5) C(28) C(33) 121.2(9) ? ? ? yes
C(29) C(28) C(33) 118.6(9) ? ? ? yes
C(28) C(29) C(30) 121.5(9) ? ? ? yes
C(29) C(30) C(31) 117(1) ? ? ? yes
C(30) C(31) C(32) 122(1) ? ? ? yes
C(30) C(31) C(34) 118(1) ? ? ? yes
C(32) C(31) C(34) 118.9(10) ? ? ? yes
C(31) C(32) C(33) 119.8(9) ? ? ? yes
C(28) C(33) C(32) 120.1(9) ? ? ? yes
C(10) C(35) C(36) 119.9(9) ? ? ? yes
C(10) C(35) C(40) 121.2(9) ? ? ? yes
C(36) C(35) C(40) 118.8(9) ? ? ? yes
C(35) C(36) C(37) 120.1(9) ? ? ? yes
C(36) C(37) C(38) 119.4(10) ? ? ? yes
C(37) C(38) C(39) 120.8(10) ? ? ? yes
C(38) C(39) C(40) 119.9(10) ? ? ? yes
C(35) C(40) C(39) 120.9(9) ? ? ? yes
C(15) C(41) C(42) 121.3(9) ? ? ? yes
C(15) C(41) C(46) 118.7(8) ? ? ? yes
C(42) C(41) C(46) 120.1(9) ? ? ? yes
C(41) C(42) C(43) 119.1(9) ? ? ? yes
C(42) C(43) C(44) 119(1) ? ? ? yes
C(43) C(44) C(45) 121(1) ? ? ? yes
C(44) C(45) C(46) 119.8(10) ? ? ? yes
C(41) C(46) C(45) 119.7(9) ? ? ? yes

loop_
_geom_bond_atom_site_label_1
_geom_bond_atom_site_label_2
_geom_bond_distance
_geom_bond_site_symmetry_1
_geom_bond_site_symmetry_2
_geom_bond_publ_flag
S(1) C(1) 1.750(9) ? ? yes
S(1) C(4) 1.759(9) ? ? yes
N(1) C(11) 1.392(10) ? ? yes
N(1) C(14) 1.388(10) ? ? yes
N(2) C(6) 1.38(1) ? ? yes
N(2) C(9) 1.37(1) ? ? yes
N(3) C(16) 1.37(1) ? ? yes
N(3) C(19) 1.37(1) ? ? yes
C(1) C(2) 1.40(1) ? ? yes
C(1) C(20) 1.39(1) ? ? yes
C(2) C(3) 1.38(1) ? ? yes
C(3) C(4) 1.40(1) ? ? yes
C(4) C(5) 1.40(1) ? ? yes
C(5) C(6) 1.42(1) ? ? yes
C(5) C(28) 1.48(1) ? ? yes
C(6) C(7) 1.45(1) ? ? yes
C(7) C(8) 1.31(1) ? ? yes
C(8) C(9) 1.47(1) ? ? yes
C(9) C(10) 1.39(1) ? ? yes
C(10) C(11) 1.41(1) ? ? yes
C(10) C(35) 1.49(1) ? ? yes
C(11) C(12) 1.42(1) ? ? yes
C(12) C(13) 1.35(1) ? ? yes
C(13) C(14) 1.42(1) ? ? yes
C(14) C(15) 1.40(1) ? ? yes
C(15) C(16) 1.43(1) ? ? yes
C(15) C(41) 1.49(1) ? ? yes
C(16) C(17) 1.45(1) ? ? yes
C(17) C(18) 1.35(1) ? ? yes
C(18) C(19) 1.45(1) ? ? yes
C(19) C(20) 1.42(1) ? ? yes
C(20) C(21) 1.51(1) ? ? yes
C(21) C(22) 1.39(1) ? ? yes
C(21) C(26) 1.37(1) ? ? yes
C(22) C(23) 1.40(1) ? ? yes
C(23) C(24) 1.37(1) ? ? yes
C(24) C(25) 1.37(1) ? ? yes
C(24) C(27) 1.51(1) ? ? yes
C(25) C(26) 1.40(1) ? ? yes
C(28) C(29) 1.39(1) ? ? yes
C(28) C(33) 1.39(1) ? ? yes
C(29) C(30) 1.40(1) ? ? yes
C(30) C(31) 1.37(1) ? ? yes
C(31) C(32) 1.36(1) ? ? yes
C(31) C(34) 1.54(2) ? ? yes
C(32) C(33) 1.40(1) ? ? yes
C(35) C(36) 1.38(1) ? ? yes
C(35) C(40) 1.39(1) ? ? yes
C(36) C(37) 1.41(1) ? ? yes
C(37) C(38) 1.37(1) ? ? yes
C(38) C(39) 1.36(1) ? ? yes
C(39) C(40) 1.39(1) ? ? yes
C(41) C(42) 1.39(1) ? ? yes
C(41) C(46) 1.39(1) ? ? yes
C(42) C(43) 1.43(1) ? ? yes
C(43) C(44) 1.37(1) ? ? yes
C(44) C(45) 1.36(1) ? ? yes
C(45) C(46) 1.41(1) ? ? yes
